data_4500290
loop_
_publ_author_name
'Aijaz, Arshad'
'Sa\~nudo, E. Carolina'
'Bharadwaj, Parimal K.'

_publ_section_title
;
 Construction of Coordination Polymers with a Bifurcating Ligand:
 Synthesis, Structure, Photoluminescence, and Magnetic Studies
;
_journal_issue 4
_journal_name_full 'Crystal Growth &amp; Design'
_journal_page_first 1122
_journal_paper_doi 10.1021/cg101351b
_journal_volume 11
_journal_year 2011
_chemical_formula_moiety 'C13 H11 Cu N4 O3'
_chemical_formula_sum 'C13 H11 Cu N4 O3'
_chemical_formula_weight 334.80
_chemical_name_systematic
;
 ?
;
_space_group_IT_number 33
_symmetry_cell_setting orthorhombic
_symmetry_space_group_name_Hall 'P 2c -2n'
_symmetry_space_group_name_H-M 'P n a 21'
_atom_sites_solution_hydrogens geom
_atom_sites_solution_primary direct
_atom_sites_solution_secondary difmap
_audit_creation_method SHELXL-97
_cell_angle_alpha 90.000
_cell_angle_beta 90.000
_cell_angle_gamma 90.000
_cell_formula_units_Z 4
_cell_length_a 6.673(4)
_cell_length_b 14.874(3)
_cell_length_c 12.472(4)
_cell_measurement_reflns_used 999
_cell_measurement_temperature 100(2)
_cell_measurement_theta_max 28.3
_cell_measurement_theta_min 2.1
_cell_volume 1237.9(9)
_computing_cell_refinement 'SAINT 6.45 ( Bruker, 2003)'
_computing_data_collection 'SMART 5.628 (Bruker, 2003)'
_computing_data_reduction 'SAINT 6.45 ( Bruker, 2003)'
_computing_molecular_graphics 'DIAMOND 2.1e'
_computing_structure_refinement 'SHELXL-97 (Sheldrick, 1997)'
_computing_structure_solution SIR-97
_diffrn_ambient_temperature 100(2)
_diffrn_measured_fraction_theta_full 0.998
_diffrn_measured_fraction_theta_max 0.998
_diffrn_measurement_device_type 'BRUKER SMART APEX'
_diffrn_measurement_method /w-scans
_diffrn_radiation_monochromator graphite
_diffrn_radiation_source 'fine-focus sealed tube'
_diffrn_radiation_type MoK\a
_diffrn_radiation_wavelength 0.71069
_diffrn_reflns_av_R_equivalents 0.0645
_diffrn_reflns_av_sigmaI/netI 0.0652
_diffrn_reflns_limit_h_max 6
_diffrn_reflns_limit_h_min -8
_diffrn_reflns_limit_k_max 19
_diffrn_reflns_limit_k_min -16
_diffrn_reflns_limit_l_max 16
_diffrn_reflns_limit_l_min -16
_diffrn_reflns_number 7594
_diffrn_reflns_theta_full 28.31
_diffrn_reflns_theta_max 28.31
_diffrn_reflns_theta_min 2.13
_exptl_absorpt_coefficient_mu 1.781
_exptl_absorpt_correction_T_max 0.8420
_exptl_absorpt_correction_T_min 0.7637
_exptl_absorpt_correction_type empirical
_exptl_absorpt_process_details SADABS
_exptl_crystal_colour yellow
_exptl_crystal_density_diffrn 1.796
_exptl_crystal_density_method 'not measured'
_exptl_crystal_description block
_exptl_crystal_F_000 680
_exptl_crystal_size_max 0.16
_exptl_crystal_size_mid 0.12
_exptl_crystal_size_min 0.10
_refine_diff_density_max 1.245
_refine_diff_density_min -1.128
_refine_diff_density_rms 0.193
_refine_ls_abs_structure_details 'Flack H D (1983), Acta Cryst. A39, 876-881'
_refine_ls_abs_structure_Flack 0.040(4)
_refine_ls_extinction_method none
_refine_ls_goodness_of_fit_ref 1.102
_refine_ls_hydrogen_treatment refU
_refine_ls_matrix_type full
_refine_ls_number_parameters 198
_refine_ls_number_reflns 3044
_refine_ls_number_restraints 2
_refine_ls_restrained_S_all 1.102
_refine_ls_R_factor_all 0.0918
_refine_ls_R_factor_gt 0.0636
_refine_ls_shift/su_max 0.000
_refine_ls_shift/su_mean 0.000
_refine_ls_structure_factor_coef Fsqd
_refine_ls_weighting_details 'calc w=1/[\s^2^(Fo^2^)+(0.1322P)^2^+5.9388P] where P=(Fo^2^+2Fc^2^)/3'
_refine_ls_weighting_scheme calc
_refine_ls_wR_factor_gt 0.1669
_refine_ls_wR_factor_ref 0.2370
_reflns_number_gt 2467
_reflns_number_total 3044
_reflns_threshold_expression >2sigma(I)
_cod_data_source_file cg101351b_si_002.cif
_cod_data_source_block 4
_cod_depositor_comments
;
The following automatic conversions were performed:

'_symmetry_cell_setting' value 'Orthorhombic' changed to
'orthorhombic' according to
/home/saulius/struct/CIF-dictionaries/cif_core.dic dictionary named
'cif_core.dic' version 2.4.1 from 2010-06-29.

Automatic conversion script
Id: cif_fix_values 1715 2011-07-08 13:25:40Z adriana 
;
_cod_original_sg_symbol_H-M Pna21
_cod_database_code 4500290

loop_
_symmetry_equiv_pos_as_xyz
'x, y, z'
'-x, -y, z+1/2'
'-x+1/2, y+1/2, z+1/2'
'x+1/2, -y+1/2, z'

loop_
_atom_site_label
_atom_site_type_symbol
_atom_site_fract_x
_atom_site_fract_y
_atom_site_fract_z
_atom_site_U_iso_or_equiv
_atom_site_adp_type
_atom_site_occupancy
_atom_site_symmetry_multiplicity
_atom_site_calc_flag
_atom_site_refinement_flags
Cu1 Cu 0.26589(13) 0.76059(6) 1.02574(16) 0.0238(3) Uani 1 1 d .
O1 O 0.3752(8) 1.0742(4) 0.5706(5) 0.0213(11) Uani 1 1 d .
O2 O 0.6659(8) 1.0729(3) 0.4797(4) 0.0205(11) Uani 1 1 d .
N1 N 0.1904(9) 0.7833(4) 1.1708(5) 0.0174(12) Uani 1 1 d .
N2 N 0.1128(10) 0.7557(4) 1.3385(5) 0.0141(12) Uani 1 1 d .
N3 N 0.3336(10) 0.7260(5) 0.8828(5) 0.0182(12) Uani 1 1 d .
N4 N 0.4164(10) 0.7477(4) 0.7127(5) 0.0143(12) Uani 1 1 d .
C1 C 0.1681(11) 0.8635(5) 1.2221(6) 0.0179(14) Uani 1 1 d .
H1 H 0.1834 0.9198 1.1906 0.021 Uiso 1 1 calc R
C2 C 0.1203(12) 0.8485(5) 1.3260(6) 0.0198(15) Uani 1 1 d .
H2 H 0.0970 0.8916 1.3786 0.024 Uiso 1 1 calc R
C3 C 0.1558(11) 0.7195(5) 1.2417(6) 0.0175(14) Uani 1 1 d .
H3 H 0.1604 0.6582 1.2272 0.021 Uiso 1 1 calc R
C4 C 0.3717(11) 0.7872(5) 0.8089(5) 0.0159(14) Uani 1 1 d .
H4 H 0.3686 0.8489 0.8206 0.019 Uiso 1 1 calc R
C5 C 0.3565(12) 0.6439(5) 0.8345(6) 0.0202(15) Uani 1 1 d .
H5 H 0.3390 0.5887 0.8685 0.024 Uiso 1 1 calc R
C6 C 0.4086(12) 0.6547(5) 0.7291(6) 0.0193(14) Uani 1 1 d .
H6 H 0.4336 0.6098 0.6791 0.023 Uiso 1 1 calc R
C7 C 0.4625(12) 0.7941(5) 0.6175(7) 0.0186(14) Uani 1 1 d .
C8 C 0.5158(9) 0.7459(3) 0.5264(18) 0.0144(11) Uani 1 1 d .
H8 H 0.5170 0.6834 0.5273 0.017 Uiso 1 1 calc R
C9 C 0.5678(12) 0.7930(5) 0.4331(6) 0.0184(14) Uani 1 1 d .
C10 C 0.5782(11) 0.8872(5) 0.4331(6) 0.0180(14) Uani 1 1 d .
H10 H 0.6237 0.9181 0.3730 0.022 Uiso 1 1 calc R
C11 C 0.5185(9) 0.9341(4) 0.5259(11) 0.0171(11) Uani 1 1 d .
C12 C 0.4557(12) 0.8879(5) 0.6145(6) 0.0186(14) Uani 1 1 d .
H12 H 0.4078 0.9194 0.6736 0.022 Uiso 1 1 calc R
C13 C 0.5184(9) 1.0356(4) 0.5226(10) 0.0175(12) Uani 1 1 d .
OW1 O 1.0183(8) 0.9799(3) 0.5315(8) 0.0216(10) Uani 1 1 d D
HW1A H 0.922(13) 1.018(5) 0.519(10) 0.02(2) Uiso 1 1 d .
HW1B H 1.10(3) 1.017(10) 0.572(13) 0.03(8) Uiso 1 1 d D

loop_
_atom_site_aniso_label
_atom_site_aniso_U_11
_atom_site_aniso_U_22
_atom_site_aniso_U_33
_atom_site_aniso_U_23
_atom_site_aniso_U_13
_atom_site_aniso_U_12
Cu1 0.0253(5) 0.0354(5) 0.0108(4) 0.0000(8) 0.0023(6) 0.0081(3)
O1 0.021(3) 0.019(3) 0.023(3) -0.004(2) 0.003(2) 0.003(2)
O2 0.025(3) 0.017(2) 0.020(3) 0.000(2) 0.003(2) 0.005(2)
N1 0.015(3) 0.025(3) 0.012(3) 0.003(2) 0.007(2) -0.001(2)
N2 0.019(3) 0.014(3) 0.009(3) -0.002(2) -0.003(2) 0.000(2)
N3 0.017(3) 0.024(3) 0.014(3) 0.002(2) 0.008(2) 0.004(2)
N4 0.019(3) 0.015(3) 0.010(3) -0.002(2) -0.005(2) 0.003(2)
C1 0.018(3) 0.016(3) 0.019(3) 0.004(3) 0.004(3) 0.002(3)
C2 0.027(4) 0.015(3) 0.017(3) 0.000(3) -0.006(3) -0.004(3)
C3 0.017(3) 0.017(4) 0.019(4) -0.003(3) -0.003(3) 0.001(3)
C4 0.025(4) 0.018(4) 0.005(3) -0.001(2) 0.003(3) 0.002(3)
C5 0.025(4) 0.016(3) 0.020(4) 0.006(3) -0.006(3) -0.002(3)
C6 0.023(4) 0.011(3) 0.024(4) 0.007(3) 0.003(3) 0.001(3)
C7 0.021(3) 0.017(3) 0.018(4) 0.001(3) -0.004(3) -0.005(3)
C8 0.018(3) 0.013(2) 0.012(3) -0.003(5) -0.007(4) -0.002(2)
C9 0.023(4) 0.013(3) 0.020(4) 0.005(3) 0.002(3) -0.003(3)
C10 0.023(4) 0.015(3) 0.016(3) 0.003(3) -0.001(3) -0.004(3)
C11 0.020(3) 0.019(3) 0.013(2) 0.006(5) 0.000(3) 0.002(2)
C12 0.024(4) 0.011(3) 0.021(4) -0.005(3) -0.005(3) 0.006(3)
C13 0.018(3) 0.023(3) 0.011(3) -0.011(5) -0.001(3) -0.003(2)
OW1 0.023(2) 0.0150(19) 0.026(3) -0.002(3) 0.000(3) 0.0009(18)

loop_
_atom_type_symbol
_atom_type_description
_atom_type_scat_dispersion_real
_atom_type_scat_dispersion_imag
_atom_type_scat_source
C C 0.0033 0.0016 'International Tables Vol C Tables 4.2.6.8 and 6.1.1.4'
H H 0.0000 0.0000 'International Tables Vol C Tables 4.2.6.8 and 6.1.1.4'
N N 0.0061 0.0033 'International Tables Vol C Tables 4.2.6.8 and 6.1.1.4'
O O 0.0106 0.0060 'International Tables Vol C Tables 4.2.6.8 and 6.1.1.4'
Cu Cu 0.3201 1.2651 'International Tables Vol C Tables 4.2.6.8 and 6.1.1.4'

loop_
_geom_angle_atom_site_label_1
_geom_angle_atom_site_label_2
_geom_angle_atom_site_label_3
_geom_angle
_geom_angle_site_symmetry_3
N1 Cu1 N3 174.4(3) .
C3 N1 C1 107.3(6) .
C3 N1 Cu1 123.7(5) .
C1 N1 Cu1 129.0(5) .
C3 N2 C2 106.8(6) .
C3 N2 C9 125.8(6) 4_466
C2 N2 C9 127.5(6) 4_466
C4 N3 C5 106.7(6) .
C4 N3 Cu1 120.8(5) .
C5 N3 Cu1 132.6(5) .
C4 N4 C6 106.7(6) .
C4 N4 C7 125.2(6) .
C6 N4 C7 128.1(7) .
C2 C1 N1 109.4(6) .
C1 C2 N2 106.2(7) .
N1 C3 N2 110.4(6) .
N3 C4 N4 111.0(6) .
C6 C5 N3 110.2(7) .
C5 C6 N4 105.5(7) .
C8 C7 C12 120.1(9) .
C8 C7 N4 119.5(8) .
C12 C7 N4 120.4(7) .
C7 C8 C9 118.9(5) .
C8 C9 C10 120.8(8) .
C8 C9 N2 119.2(8) 4_564
C10 C9 N2 120.0(6) 4_564
C9 C10 C11 118.7(7) .
C12 C11 C10 120.1(5) .
C12 C11 C13 121.6(10) .
C10 C11 C13 118.2(10) .
C11 C12 C7 120.9(7) .
O2 C13 O1 126.6(6) .
O2 C13 C11 117.0(6) .
O1 C13 C11 116.1(7) .

loop_
_geom_bond_atom_site_label_1
_geom_bond_atom_site_label_2
_geom_bond_distance
_geom_bond_site_symmetry_2
Cu1 N1 1.908(7) .
Cu1 N3 1.910(7) .
O1 C13 1.265(9) .
O2 C13 1.250(10) .
N1 C3 1.318(10) .
N1 C1 1.361(10) .
N2 C3 1.352(9) .
N2 C2 1.390(9) .
N2 C9 1.418(10) 4_466
N3 C4 1.321(9) .
N3 C5 1.370(10) .
N4 C4 1.369(8) .
N4 C6 1.399(9) .
N4 C7 1.407(10) .
C1 C2 1.354(10) .
C5 C6 1.369(11) .
C7 C8 1.39(2) .
C7 C12 1.395(10) .
C8 C9 1.40(2) .
C9 C10 1.402(10) .
C9 N2 1.418(10) 4_564
C10 C11 1.409(14) .
C11 C12 1.368(14) .
C11 C13 1.511(8) .

loop_
_geom_torsion_atom_site_label_1
_geom_torsion_atom_site_label_2
_geom_torsion_atom_site_label_3
_geom_torsion_atom_site_label_4
_geom_torsion
_geom_torsion_site_symmetry_1
_geom_torsion_site_symmetry_4
N3 Cu1 N1 C3 14(3) . .
N3 Cu1 N1 C1 -168(3) . .
N1 Cu1 N3 C4 167(3) . .
N1 Cu1 N3 C5 -14(3) . .
C3 N1 C1 C2 0.3(9) . .
Cu1 N1 C1 C2 -177.7(5) . .
N1 C1 C2 N2 -0.1(9) . .
C3 N2 C2 C1 -0.2(8) . .
C9 N2 C2 C1 -179.8(7) 4_466 .
C1 N1 C3 N2 -0.4(9) . .
Cu1 N1 C3 N2 177.7(5) . .
C2 N2 C3 N1 0.4(8) . .
C9 N2 C3 N1 180.0(7) 4_466 .
C5 N3 C4 N4 0.8(9) . .
Cu1 N3 C4 N4 -179.9(5) . .
C6 N4 C4 N3 -1.1(9) . .
C7 N4 C4 N3 179.5(7) . .
C4 N3 C5 C6 -0.2(9) . .
Cu1 N3 C5 C6 -179.4(6) . .
N3 C5 C6 N4 -0.4(9) . .
C4 N4 C6 C5 0.9(8) . .
C7 N4 C6 C5 -179.7(7) . .
C4 N4 C7 C8 176.5(7) . .
C6 N4 C7 C8 -2.7(12) . .
C4 N4 C7 C12 -3.2(12) . .
C6 N4 C7 C12 177.5(7) . .
C12 C7 C8 C9 1.8(13) . .
N4 C7 C8 C9 -177.9(6) . .
C7 C8 C9 C10 3.9(13) . .
C7 C8 C9 N2 -176.9(6) . 4_564
C8 C9 C10 C11 -5.5(12) . .
N2 C9 C10 C11 175.4(7) 4_564 .
C9 C10 C11 C12 1.3(12) . .
C9 C10 C11 C13 -176.3(7) . .
C10 C11 C12 C7 4.4(12) . .
C13 C11 C12 C7 -178.0(7) . .
C8 C7 C12 C11 -6.0(12) . .
N4 C7 C12 C11 173.7(7) . .
C12 C11 C13 O2 138.9(9) . .
C10 C11 C13 O2 -43.5(13) . .
C12 C11 C13 O1 -36.1(13) . .
C10 C11 C13 O1 141.5(9) . .
